data_7032647
loop_
_publ_author_name
'Shen, Xu-Yu'
'Zhang, Long'
'Lin, Yue-Jian'
'Jin, Guo-Xin'

_publ_section_title
;
 Construction of iridium and rhodium cyclometalated macrocycles based on
 p-carborane and N,N'-donor bridging ligands.
;
_journal_issue 45
_journal_name_full 'Dalton transactions (Cambridge, England : 2003)'
_journal_page_first 17200
_journal_page_last 17208
_journal_paper_doi 10.1039/c4dt02495h
_journal_volume 43
_journal_year 2014
_chemical_formula_moiety 'C38 H44 Cl2 N4 Rh2, 2(C F3 O3 S)'
_chemical_formula_sum 'C40 H44 Cl2 F6 N4 O6 Rh2 S2'
_chemical_formula_weight 1131.63
_chemical_name_systematic 2b
_chemical_properties_physical Air-sensitive
_space_group_crystal_system triclinic
_space_group_IT_number 2
_space_group_name_Hall '-P 1'
_space_group_name_H-M_alt 'P -1'
_symmetry_space_group_name_Hall '-P 1'
_symmetry_space_group_name_H-M 'P -1'
_atom_sites_solution_hydrogens geom
_audit_creation_method SHELXL-2013
_cell_angle_alpha 90.0310(10)
_cell_angle_beta 95.8710(10)
_cell_angle_gamma 91.7070(10)
_cell_formula_units_Z 1
_cell_length_a 8.9099(7)
_cell_length_b 10.7092(8)
_cell_length_c 11.8825(9)
_cell_measurement_reflns_used 4512
_cell_measurement_temperature 173(2)
_cell_measurement_theta_max 27.51
_cell_measurement_theta_min 2.56
_cell_volume 1127.35(15)
_computing_cell_refinement 'Bruker SAINT'
_computing_data_collection 'Bruker APEX2'
_computing_data_reduction 'Bruker SAINT'
_computing_molecular_graphics 'Bruker SHELXTL'
_computing_publication_material 'Bruker SHELXTL'
_computing_structure_refinement 'SHELXL-2013 (Sheldrick, 2013)'
_computing_structure_solution 'SHELXS-97 (Sheldrick, 2008)'
_diffrn_ambient_temperature 173(2)
_diffrn_measured_fraction_theta_full 0.978
_diffrn_measured_fraction_theta_max 0.979
_diffrn_measurement_device_type 'Bruker APEX-II CCD'
_diffrn_measurement_method '\f and \w scans'
_diffrn_radiation_type MoK\a
_diffrn_radiation_wavelength 0.71073
_diffrn_reflns_av_R_equivalents 0.0160
_diffrn_reflns_av_unetI/netI 0.0313
_diffrn_reflns_Laue_measured_fraction_full 0.978
_diffrn_reflns_Laue_measured_fraction_max 0.979
_diffrn_reflns_limit_h_max 11
_diffrn_reflns_limit_h_min -11
_diffrn_reflns_limit_k_max 13
_diffrn_reflns_limit_k_min -10
_diffrn_reflns_limit_l_max 15
_diffrn_reflns_limit_l_min -13
_diffrn_reflns_number 8328
_diffrn_reflns_point_group_measured_fraction_full 0.978
_diffrn_reflns_point_group_measured_fraction_max 0.979
_diffrn_reflns_theta_full 25.242
_diffrn_reflns_theta_max 27.526
_diffrn_reflns_theta_min 1.723
_exptl_absorpt_coefficient_mu 1.017
_exptl_absorpt_correction_T_max 0.746
_exptl_absorpt_correction_T_min 0.677
_exptl_absorpt_correction_type multi-scan
_exptl_absorpt_process_details sadabs
_exptl_crystal_colour yellow
_exptl_crystal_density_diffrn 1.667
_exptl_crystal_description block
_exptl_crystal_F_000 570
_exptl_crystal_size_max 0.080
_exptl_crystal_size_mid 0.040
_exptl_crystal_size_min 0.020
_refine_diff_density_max 2.651
_refine_diff_density_min -0.457
_refine_diff_density_rms 0.111
_refine_ls_extinction_method none
_refine_ls_goodness_of_fit_ref 1.084
_refine_ls_hydrogen_treatment constr
_refine_ls_matrix_type full
_refine_ls_number_parameters 285
_refine_ls_number_reflns 5089
_refine_ls_number_restraints 0
_refine_ls_restrained_S_all 1.084
_refine_ls_R_factor_all 0.0421
_refine_ls_R_factor_gt 0.0347
_refine_ls_shift/su_max 0.001
_refine_ls_shift/su_mean 0.000
_refine_ls_structure_factor_coef Fsqd
_refine_ls_weighting_details
; 
 w=1/[\s^2^(Fo^2^)+(0.0472P)^2^+2.2656P] 
 where P=(Fo^2^+2Fc^2^)/3 
;
_refine_ls_weighting_scheme calc
_refine_ls_wR_factor_gt 0.0865
_refine_ls_wR_factor_ref 0.1017
_reflns_Friedel_coverage 0.000
_reflns_number_gt 4518
_reflns_number_total 5089
_reflns_threshold_expression 'I > 2\s(I)'
_cod_data_source_file c4dt02495h1.cif
_cod_data_source_block 2b
_cod_depositor_comments 'Adding full bibliography for 7032645--7032650.cif.'
_cod_database_code 7032647
_shelx_space_group_comment
; 
The symmetry employed for this shelxl refinement is uniquely defined 
by the following loop, which should always be used as a source of 
symmetry information in preference to the above space-group names. 
They are only intended as comments. 
;
_shelx_estimated_absorpt_t_min 0.923
_shelx_estimated_absorpt_t_max 0.980
_shelxl_version_number 2013-2

loop_
_space_group_symop_operation_xyz
'x, y, z'
'-x, -y, -z'

loop_
_atom_site_label
_atom_site_type_symbol
_atom_site_fract_x
_atom_site_fract_y
_atom_site_fract_z
_atom_site_U_iso_or_equiv
_atom_site_adp_type
_atom_site_occupancy
_atom_site_site_symmetry_order
_atom_site_calc_flag
_atom_site_refinement_flags_posn
_atom_site_refinement_flags_adp
Rh1 Rh 0.63743(3) 0.78194(2) 0.81349(2) 0.01976(9) Uani 1 1 d . .
Cl1 Cl 0.49154(12) 0.77201(10) 0.97163(8) 0.0417(2) Uani 1 1 d . .
N1 N 0.7229(3) 0.9608(3) 0.8687(2) 0.0219(5) Uani 1 1 d . .
N2 N 0.4764(3) 0.9057(3) 0.7379(2) 0.0240(6) Uani 1 1 d . .
O1 O 0.0946(4) 0.8380(3) 0.3754(3) 0.0441(7) Uani 1 1 d . .
O2 O 0.2014(4) 0.6712(3) 0.4904(3) 0.0550(9) Uani 1 1 d . .
O3 O 0.2585(4) 0.6921(4) 0.2963(4) 0.0690(11) Uani 1 1 d . .
S1 S 0.15672(10) 0.71572(10) 0.37907(8) 0.0347(2) Uani 1 1 d . .
F1 F 0.0244(4) 0.4960(3) 0.3371(3) 0.0652(9) Uani 1 1 d . .
F2 F -0.1181(3) 0.6298(3) 0.3988(3) 0.0590(8) Uani 1 1 d . .
F3 F -0.0627(5) 0.6429(4) 0.2284(3) 0.0906(13) Uani 1 1 d . .
C1 C 0.8851(4) 0.9281(3) 1.0425(3) 0.0270(7) Uani 1 1 d . .
H1 H 0.8066 0.8788 1.0704 0.032 Uiso 1 1 calc R U
C2 C 0.8637(4) 0.9828(3) 0.9359(3) 0.0221(6) Uani 1 1 d . .
C3 C 0.9775(4) 1.0535(3) 0.8927(3) 0.0257(7) Uani 1 1 d . .
H3 H 0.9614 1.0890 0.8194 0.031 Uiso 1 1 calc R U
C4 C 0.6454(4) 1.0534(3) 0.8349(3) 0.0247(7) Uani 1 1 d . .
H4 H 0.6782 1.1365 0.8548 0.030 Uiso 1 1 calc R U
C5 C 0.5038(4) 1.0277(3) 0.7642(3) 0.0247(7) Uani 1 1 d . .
C6 C 0.4044(4) 1.1196(3) 0.7280(3) 0.0314(8) Uani 1 1 d . .
H6 H 0.4252 1.2044 0.7491 0.038 Uiso 1 1 calc R U
C7 C 0.2743(4) 1.0853(4) 0.6605(3) 0.0335(8) Uani 1 1 d . .
H7 H 0.2036 1.1462 0.6345 0.040 Uiso 1 1 calc R U
C8 C 0.2486(4) 0.9619(4) 0.6315(3) 0.0327(8) Uani 1 1 d . .
H8 H 0.1617 0.9371 0.5827 0.039 Uiso 1 1 calc R U
C9 C 0.3497(4) 0.8739(4) 0.6735(3) 0.0307(7) Uani 1 1 d . .
H9 H 0.3283 0.7882 0.6560 0.037 Uiso 1 1 calc R U
C10 C 0.7235(4) 0.5947(3) 0.8437(3) 0.0308(7) Uani 1 1 d . .
C11 C 0.6076(4) 0.5942(3) 0.7498(3) 0.0281(7) Uani 1 1 d . .
C12 C 0.6612(4) 0.6716(3) 0.6633(3) 0.0260(7) Uani 1 1 d . .
C13 C 0.8028(4) 0.7277(3) 0.7063(3) 0.0276(7) Uani 1 1 d . .
C14 C 0.8432(4) 0.6761(3) 0.8175(3) 0.0280(7) Uani 1 1 d . .
C15 C 0.7196(6) 0.5182(5) 0.9477(4) 0.0538(12) Uani 1 1 d . .
H15A H 0.7454 0.4321 0.9316 0.081 Uiso 1 1 calc R U
H15B H 0.6181 0.5188 0.9727 0.081 Uiso 1 1 calc R U
H15C H 0.7927 0.5532 1.0076 0.081 Uiso 1 1 calc R U
C16 C 0.4648(5) 0.5154(4) 0.7406(4) 0.0464(11) Uani 1 1 d . .
H16A H 0.4853 0.4317 0.7139 0.070 Uiso 1 1 calc R U
H16B H 0.3890 0.5538 0.6869 0.070 Uiso 1 1 calc R U
H16C H 0.4268 0.5094 0.8150 0.070 Uiso 1 1 calc R U
C17 C 0.5840(5) 0.6901(5) 0.5475(3) 0.0431(10) Uani 1 1 d . .
H17A H 0.5992 0.7770 0.5245 0.065 Uiso 1 1 calc R U
H17B H 0.4758 0.6711 0.5477 0.065 Uiso 1 1 calc R U
H17C H 0.6263 0.6343 0.4943 0.065 Uiso 1 1 calc R U
C18 C 0.9004(5) 0.8134(4) 0.6447(4) 0.0418(10) Uani 1 1 d . .
H18A H 0.9684 0.7643 0.6037 0.063 Uiso 1 1 calc R U
H18B H 0.9600 0.8688 0.6990 0.063 Uiso 1 1 calc R U
H18C H 0.8370 0.8635 0.5909 0.063 Uiso 1 1 calc R U
C19 C 0.9920(5) 0.6965(4) 0.8862(4) 0.0452(11) Uani 1 1 d . .
H19A H 0.9836 0.6698 0.9642 0.068 Uiso 1 1 calc R U
H19B H 1.0214 0.7854 0.8856 0.068 Uiso 1 1 calc R U
H19C H 1.0685 0.6477 0.8539 0.068 Uiso 1 1 calc R U
C20 C -0.0075(5) 0.6144(4) 0.3333(4) 0.0406(9) Uani 1 1 d . .

loop_
_atom_site_aniso_label
_atom_site_aniso_U_11
_atom_site_aniso_U_22
_atom_site_aniso_U_33
_atom_site_aniso_U_23
_atom_site_aniso_U_13
_atom_site_aniso_U_12
Rh1 0.01946(13) 0.01937(13) 0.01992(13) -0.00279(9) -0.00049(8) 0.00023(9)
Cl1 0.0512(6) 0.0407(5) 0.0366(5) -0.0039(4) 0.0216(4) -0.0032(4)
N1 0.0233(13) 0.0222(13) 0.0192(12) -0.0048(10) -0.0033(10) -0.0002(10)
N2 0.0196(13) 0.0245(14) 0.0272(14) -0.0015(11) -0.0012(10) 0.0007(11)
O1 0.0523(18) 0.0346(16) 0.0430(16) -0.0027(13) -0.0069(14) 0.0017(13)
O2 0.0466(18) 0.060(2) 0.0531(19) 0.0157(16) -0.0188(15) -0.0022(16)
O3 0.062(2) 0.064(2) 0.088(3) 0.002(2) 0.042(2) 0.0068(19)
S1 0.0272(4) 0.0383(5) 0.0383(5) 0.0044(4) 0.0012(4) 0.0009(4)
F1 0.072(2) 0.0338(14) 0.093(2) -0.0206(15) 0.0207(17) 0.0061(13)
F2 0.0327(13) 0.0496(16) 0.096(2) -0.0214(16) 0.0150(14) -0.0018(11)
F3 0.112(3) 0.098(3) 0.0505(18) -0.0081(18) -0.0367(19) -0.034(2)
C1 0.0266(16) 0.0298(18) 0.0235(16) -0.0033(13) -0.0015(13) -0.0038(13)
C2 0.0223(15) 0.0209(15) 0.0219(15) -0.0045(12) -0.0022(12) -0.0029(12)
C3 0.0287(17) 0.0266(17) 0.0203(15) 0.0010(12) -0.0022(12) -0.0070(13)
C4 0.0252(16) 0.0234(16) 0.0250(15) -0.0061(12) 0.0009(12) -0.0029(13)
C5 0.0239(16) 0.0249(17) 0.0250(16) -0.0022(13) -0.0002(12) 0.0025(13)
C6 0.0341(19) 0.0236(17) 0.0363(19) 0.0010(14) 0.0013(15) 0.0058(14)
C7 0.0272(17) 0.039(2) 0.0348(19) 0.0076(16) 0.0009(14) 0.0101(15)
C8 0.0194(16) 0.043(2) 0.0342(19) 0.0034(16) -0.0039(13) 0.0023(14)
C9 0.0245(16) 0.0285(18) 0.0377(19) -0.0027(15) -0.0041(14) 0.0023(14)
C10 0.0380(19) 0.0229(17) 0.0315(18) -0.0010(14) 0.0022(15) 0.0058(14)
C11 0.0283(17) 0.0228(17) 0.0334(18) -0.0077(14) 0.0053(14) -0.0026(13)
C12 0.0250(16) 0.0294(17) 0.0239(16) -0.0092(13) 0.0035(12) -0.0004(13)
C13 0.0251(16) 0.0308(18) 0.0265(16) -0.0089(14) 0.0011(13) 0.0006(13)
C14 0.0243(16) 0.0269(17) 0.0323(17) -0.0065(14) -0.0006(13) 0.0055(13)
C15 0.068(3) 0.044(3) 0.051(3) 0.017(2) 0.007(2) 0.017(2)
C16 0.043(2) 0.035(2) 0.063(3) -0.013(2) 0.017(2) -0.0157(18)
C17 0.032(2) 0.072(3) 0.0244(18) -0.0099(19) 0.0012(15) -0.004(2)
C18 0.038(2) 0.049(3) 0.040(2) -0.0085(18) 0.0144(17) -0.0092(18)
C19 0.033(2) 0.049(3) 0.050(2) -0.017(2) -0.0159(18) 0.0193(18)
C20 0.040(2) 0.035(2) 0.046(2) -0.0107(18) 0.0014(18) 0.0032(17)

loop_
_atom_type_symbol
_atom_type_description
_atom_type_scat_dispersion_real
_atom_type_scat_dispersion_imag
_atom_type_scat_source
C C 0.0033 0.0016 'International Tables Vol C Tables 4.2.6.8 and 6.1.1.4'
H H 0.0000 0.0000 'International Tables Vol C Tables 4.2.6.8 and 6.1.1.4'
N N 0.0061 0.0033 'International Tables Vol C Tables 4.2.6.8 and 6.1.1.4'
O O 0.0106 0.0060 'International Tables Vol C Tables 4.2.6.8 and 6.1.1.4'
F F 0.0171 0.0103 'International Tables Vol C Tables 4.2.6.8 and 6.1.1.4'
S S 0.1246 0.1234 'International Tables Vol C Tables 4.2.6.8 and 6.1.1.4'
Cl Cl 0.1484 0.1585 'International Tables Vol C Tables 4.2.6.8 and 6.1.1.4'
Rh Rh -1.1178 0.9187 'International Tables Vol C Tables 4.2.6.8 and 6.1.1.4'

loop_
_geom_angle_atom_site_label_1
_geom_angle_atom_site_label_2
_geom_angle_atom_site_label_3
_geom_angle
_geom_angle_site_symmetry_1
N2 Rh1 N1 76.11(11) .
N2 Rh1 C13 114.51(13) .
N1 Rh1 C13 101.42(12) .
N2 Rh1 C11 113.57(13) .
N1 Rh1 C11 165.82(12) .
C13 Rh1 C11 65.50(14) .
N2 Rh1 C12 97.11(12) .
N1 Rh1 C12 132.89(12) .
C13 Rh1 C12 38.67(13) .
C11 Rh1 C12 38.70(13) .
N2 Rh1 C14 153.35(13) .
N1 Rh1 C14 101.84(12) .
C13 Rh1 C14 39.16(14) .
C11 Rh1 C14 64.73(13) .
C12 Rh1 C14 64.39(13) .
N2 Rh1 C10 151.86(13) .
N1 Rh1 C10 132.02(13) .
C13 Rh1 C10 64.85(14) .
C11 Rh1 C10 38.83(14) .
C12 Rh1 C10 64.25(14) .
C14 Rh1 C10 37.89(14) .
N2 Rh1 Cl1 87.30(8) .
N1 Rh1 Cl1 89.37(8) .
C13 Rh1 Cl1 157.33(11) .
C11 Rh1 Cl1 101.11(10) .
C12 Rh1 Cl1 137.41(10) .
C14 Rh1 Cl1 119.35(10) .
C10 Rh1 Cl1 93.09(10) .
C4 N1 C2 119.0(3) .
C4 N1 Rh1 116.7(2) .
C2 N1 Rh1 124.3(2) .
C9 N2 C5 118.4(3) .
C9 N2 Rh1 126.3(2) .
C5 N2 Rh1 115.2(2) .
O2 S1 O3 115.7(2) .
O2 S1 O1 114.5(2) .
O3 S1 O1 115.4(2) .
O2 S1 C20 102.6(2) .
O3 S1 C20 103.1(2) .
O1 S1 C20 102.84(19) .
C3 C1 C2 119.1(3) 2_777
C3 C2 C1 121.4(3) .
C3 C2 N1 119.9(3) .
C1 C2 N1 118.6(3) .
C1 C3 C2 119.5(3) 2_777
N1 C4 C5 117.5(3) .
N2 C5 C6 122.4(3) .
N2 C5 C4 114.4(3) .
C6 C5 C4 123.2(3) .
C7 C6 C5 118.5(3) .
C8 C7 C6 119.0(3) .
C7 C8 C9 119.7(3) .
N2 C9 C8 121.9(4) .
C14 C10 C11 108.3(3) .
C14 C10 C15 126.3(4) .
C11 C10 C15 125.4(4) .
C14 C10 Rh1 70.9(2) .
C11 C10 Rh1 69.1(2) .
C15 C10 Rh1 127.6(3) .
C12 C11 C10 107.6(3) .
C12 C11 C16 126.6(4) .
C10 C11 C16 125.5(4) .
C12 C11 Rh1 71.60(19) .
C10 C11 Rh1 72.0(2) .
C16 C11 Rh1 126.8(3) .
C13 C12 C11 108.3(3) .
C13 C12 C17 125.5(3) .
C11 C12 C17 126.2(3) .
C13 C12 Rh1 69.30(19) .
C11 C12 Rh1 69.70(19) .
C17 C12 Rh1 127.1(3) .
C12 C13 C14 107.6(3) .
C12 C13 C18 126.8(3) .
C14 C13 C18 125.4(3) .
C12 C13 Rh1 72.03(19) .
C14 C13 Rh1 72.06(19) .
C18 C13 Rh1 126.2(3) .
C10 C14 C13 108.0(3) .
C10 C14 C19 126.5(4) .
C13 C14 C19 125.2(4) .
C10 C14 Rh1 71.2(2) .
C13 C14 Rh1 68.78(19) .
C19 C14 Rh1 130.0(3) .
F1 C20 F2 107.0(4) .
F1 C20 F3 109.0(4) .
F2 C20 F3 106.8(4) .
F1 C20 S1 112.3(3) .
F2 C20 S1 111.1(3) .
F3 C20 S1 110.4(3) .

loop_
_geom_bond_atom_site_label_1
_geom_bond_atom_site_label_2
_geom_bond_distance
_geom_bond_site_symmetry_2
Rh1 N2 2.115(3) .
Rh1 N1 2.119(3) .
Rh1 C13 2.136(3) .
Rh1 C11 2.147(3) .
Rh1 C12 2.172(3) .
Rh1 C14 2.180(3) .
Rh1 C10 2.186(4) .
Rh1 Cl1 2.3924(9) .
N1 C4 1.267(4) .
N1 C2 1.429(4) .
N2 C9 1.333(4) .
N2 C5 1.353(4) .
O1 S1 1.435(3) .
O2 S1 1.429(3) .
O3 S1 1.432(4) .
S1 C20 1.832(4) .
F1 C20 1.309(5) .
F2 C20 1.330(5) .
F3 C20 1.331(5) .
C1 C3 1.387(5) 2_777
C1 C2 1.394(5) .
C2 C3 1.388(5) .
C3 C1 1.387(5) 2_777
C4 C5 1.462(5) .
C5 C6 1.382(5) .
C6 C7 1.381(5) .
C7 C8 1.371(6) .
C8 C9 1.382(5) .
C10 C14 1.417(5) .
C10 C11 1.441(5) .
C10 C15 1.486(6) .
C11 C12 1.432(5) .
C11 C16 1.500(5) .
C12 C13 1.427(5) .
C12 C17 1.489(5) .
C13 C14 1.447(5) .
C13 C18 1.490(5) .
C14 C19 1.494(5) .

loop_
_geom_torsion_atom_site_label_1
_geom_torsion_atom_site_label_2
_geom_torsion_atom_site_label_3
_geom_torsion_atom_site_label_4
_geom_torsion
_geom_torsion_site_symmetry_1
_geom_torsion_site_symmetry_4
C3 C1 C2 C3 1.0(6) 2_777 .
C3 C1 C2 N1 178.5(3) 2_777 .
C4 N1 C2 C3 -59.7(4) . .
Rh1 N1 C2 C3 117.0(3) . .
C4 N1 C2 C1 122.7(4) . .
Rh1 N1 C2 C1 -60.5(4) . .
C1 C2 C3 C1 -1.0(6) . 2_777
N1 C2 C3 C1 -178.5(3) . 2_777
C2 N1 C4 C5 178.6(3) . .
Rh1 N1 C4 C5 1.6(4) . .
C9 N2 C5 C6 0.9(5) . .
Rh1 N2 C5 C6 -175.6(3) . .
C9 N2 C5 C4 -179.9(3) . .
Rh1 N2 C5 C4 3.6(4) . .
N1 C4 C5 N2 -3.5(5) . .
N1 C4 C5 C6 175.7(3) . .
N2 C5 C6 C7 -1.5(6) . .
C4 C5 C6 C7 179.4(3) . .
C5 C6 C7 C8 -0.2(6) . .
C6 C7 C8 C9 2.4(6) . .
C5 N2 C9 C8 1.4(5) . .
Rh1 N2 C9 C8 177.5(3) . .
C7 C8 C9 N2 -3.1(6) . .
C14 C10 C11 C12 2.9(4) . .
C15 C10 C11 C12 -174.8(4) . .
Rh1 C10 C11 C12 63.2(2) . .
C14 C10 C11 C16 176.8(4) . .
C15 C10 C11 C16 -0.8(6) . .
Rh1 C10 C11 C16 -122.9(4) . .
C14 C10 C11 Rh1 -60.3(2) . .
C15 C10 C11 Rh1 122.0(4) . .
C10 C11 C12 C13 -4.8(4) . .
C16 C11 C12 C13 -178.6(4) . .
Rh1 C11 C12 C13 58.7(2) . .
C10 C11 C12 C17 174.7(4) . .
C16 C11 C12 C17 0.9(6) . .
Rh1 C11 C12 C17 -121.8(4) . .
C10 C11 C12 Rh1 -63.5(2) . .
C16 C11 C12 Rh1 122.7(4) . .
C11 C12 C13 C14 4.8(4) . .
C17 C12 C13 C14 -174.7(4) . .
Rh1 C12 C13 C14 63.7(2) . .
C11 C12 C13 C18 178.9(4) . .
C17 C12 C13 C18 -0.7(6) . .
Rh1 C12 C13 C18 -122.2(4) . .
C11 C12 C13 Rh1 -59.0(2) . .
C17 C12 C13 Rh1 121.5(4) . .
C11 C10 C14 C13 0.1(4) . .
C15 C10 C14 C13 177.7(4) . .
Rh1 C10 C14 C13 -59.2(2) . .
C11 C10 C14 C19 -174.3(3) . .
C15 C10 C14 C19 3.3(6) . .
Rh1 C10 C14 C19 126.4(4) . .
C11 C10 C14 Rh1 59.2(2) . .
C15 C10 C14 Rh1 -123.1(4) . .
C12 C13 C14 C10 -3.0(4) . .
C18 C13 C14 C10 -177.2(4) . .
Rh1 C13 C14 C10 60.7(2) . .
C12 C13 C14 C19 171.5(3) . .
C18 C13 C14 C19 -2.7(6) . .
Rh1 C13 C14 C19 -124.8(4) . .
C12 C13 C14 Rh1 -63.7(2) . .
C18 C13 C14 Rh1 122.1(4) . .
O2 S1 C20 F1 -57.2(4) . .
O3 S1 C20 F1 63.3(4) . .
O1 S1 C20 F1 -176.3(3) . .
O2 S1 C20 F2 62.6(4) . .
O3 S1 C20 F2 -176.8(3) . .
O1 S1 C20 F2 -56.5(4) . .
O2 S1 C20 F3 -179.1(3) . .
O3 S1 C20 F3 -58.5(4) . .
O1 S1 C20 F3 61.8(4) . .
